data_4077285
loop_
_publ_author_name
'Vicente, Jos\'e'
'Abad, Jos\'e-Antonio'
'F\"ortsch, Walter'
'Jones, Peter G.'
'Fischer, Axel K.'

_publ_section_title
;
 Synthesis of Ortho-Palladated Phenol Derivatives. Study of Their
 Reactivity with Carbon Monoxide and Isonitriles
;
_journal_issue 13
_journal_name_full Organometallics
_journal_page_first 2704
_journal_paper_doi 10.1021/om010074z
_journal_volume 20
_journal_year 2001
_chemical_formula_sum 'C17 H13 I N2 O2 Pd'
_chemical_formula_weight 510.59
_chemical_name_systematic
;
 ?
;
_space_group_IT_number 2
_symmetry_cell_setting triclinic
_symmetry_space_group_name_Hall '-P 1'
_symmetry_space_group_name_H-M 'P -1'
_atom_sites_solution_hydrogens geom
_atom_sites_solution_primary direct
_atom_sites_solution_secondary difmap
_audit_creation_method SHELXL-97
_cell_angle_alpha 74.104(3)
_cell_angle_beta 89.026(3)
_cell_angle_gamma 76.708(4)
_cell_formula_units_Z 2
_cell_length_a 8.8284(3)
_cell_length_b 9.2316(4)
_cell_length_c 10.7891(3)
_cell_measurement_reflns_used 2256
_cell_measurement_temperature 173(2)
_cell_measurement_theta_max 26
_cell_measurement_theta_min 2
_cell_volume 822.04(5)
_computing_cell_refinement 'Siemens SAINT'
_computing_data_collection 'Siemens SMART'
_computing_data_reduction 'Siemens SAINT'
_computing_molecular_graphics 'Siemens XP'
_computing_publication_material SHELXL-97
_computing_structure_refinement 'SHELXL-97 (Sheldrick, 1997)'
_computing_structure_solution 'SHELXS-97 (Sheldrick, 1990)'
_diffrn_ambient_temperature 173(2)
_diffrn_measured_fraction_theta_full 0.986
_diffrn_measured_fraction_theta_max 0.986
_diffrn_measurement_device_type 'Siemens SMART 1000 CCD'
_diffrn_measurement_method \w-scans
_diffrn_radiation_monochromator graphite
_diffrn_radiation_source 'fine-focus sealed tube'
_diffrn_radiation_type MoK\a
_diffrn_radiation_wavelength 0.71073
_diffrn_reflns_av_R_equivalents 0.0425
_diffrn_reflns_av_sigmaI/netI 0.1033
_diffrn_reflns_limit_h_max 9
_diffrn_reflns_limit_h_min -10
_diffrn_reflns_limit_k_max 11
_diffrn_reflns_limit_k_min -10
_diffrn_reflns_limit_l_max 13
_diffrn_reflns_limit_l_min -10
_diffrn_reflns_number 4775
_diffrn_reflns_theta_full 26.00
_diffrn_reflns_theta_max 26.00
_diffrn_reflns_theta_min 1.96
_exptl_absorpt_coefficient_mu 3.016
_exptl_absorpt_correction_T_max 0.999
_exptl_absorpt_correction_T_min 0.448
_exptl_absorpt_correction_type 'multiple scans (SADABS)'
_exptl_crystal_colour yellow
_exptl_crystal_density_diffrn 2.063
_exptl_crystal_density_method 'not measured'
_exptl_crystal_description column
_exptl_crystal_F_000 488
_exptl_crystal_size_max 0.25
_exptl_crystal_size_mid 0.05
_exptl_crystal_size_min 0.04
_refine_diff_density_max 0.925
_refine_diff_density_min -1.493
_refine_diff_density_rms 0.226
_refine_ls_extinction_method none
_refine_ls_goodness_of_fit_ref 0.998
_refine_ls_hydrogen_treatment 'rigid OH, others riding'
_refine_ls_matrix_type full
_refine_ls_number_parameters 209
_refine_ls_number_reflns 3181
_refine_ls_number_restraints 49
_refine_ls_restrained_S_all 0.991
_refine_ls_R_factor_all 0.1007
_refine_ls_R_factor_gt 0.0580
_refine_ls_shift/su_max 0.000
_refine_ls_shift/su_mean 0.000
_refine_ls_structure_factor_coef Fsqd
_refine_ls_weighting_details 'calc w=1/[\s^2^(Fo^2^)+(0.0611P)^2^] where P=(Fo^2^+2Fc^2^)/3'
_refine_ls_weighting_scheme calc
_refine_ls_wR_factor_gt 0.1205
_refine_ls_wR_factor_ref 0.1386
_reflns_number_gt 2121
_reflns_number_total 3181
_reflns_threshold_expression >2sigma(I)
_cod_data_source_file om010074z.cif
_cod_data_source_block foers
_cod_database_code 4077285

loop_
_symmetry_equiv_pos_as_xyz
'x, y, z'
'-x, -y, -z'

loop_
_atom_site_label
_atom_site_type_symbol
_atom_site_fract_x
_atom_site_fract_y
_atom_site_fract_z
_atom_site_U_iso_or_equiv
_atom_site_adp_type
_atom_site_occupancy
_atom_site_symmetry_multiplicity
_atom_site_calc_flag
_atom_site_refinement_flags
Pd Pd 0.36237(8) 0.31574(8) 0.21445(7) 0.0227(2) Uani 1 1 d .
I I 0.26142(8) 0.12117(8) 0.12397(6) 0.0317(2) Uani 1 1 d .
C1 C 0.1696(11) 0.3371(12) 0.3141(9) 0.026(2) Uani 1 1 d U
C2 C 0.1599(11) 0.2164(11) 0.4348(9) 0.026(2) Uani 1 1 d U
C3 C 0.0254(12) 0.2352(13) 0.5062(10) 0.033(2) Uani 1 1 d U
C4 C 0.0165(12) 0.1215(13) 0.6194(10) 0.039(3) Uani 1 1 d U
H4 H -0.0729 0.1354 0.6689 0.047 Uiso 1 1 calc R
C5 C 0.1323(13) -0.0097(13) 0.6615(10) 0.038(3) Uani 1 1 d U
H5 H 0.1214 -0.0862 0.7383 0.045 Uiso 1 1 calc R
C6 C 0.2678(11) -0.0321(12) 0.5916(9) 0.029(2) Uani 1 1 d U
H6 H 0.3494 -0.1227 0.6202 0.035 Uiso 1 1 calc R
C7 C 0.2782(11) 0.0818(11) 0.4798(9) 0.028(2) Uani 1 1 d U
H7 H 0.3691 0.0682 0.4318 0.033 Uiso 1 1 calc R
C11 C 0.6550(10) 0.4151(10) 0.1326(8) 0.0193(17) Uani 1 1 d U
N12 N 0.5752(8) 0.3139(9) 0.1128(7) 0.0244(17) Uani 1 1 d U
C13 C 0.6336(11) 0.2248(12) 0.0357(9) 0.028(2) Uani 1 1 d U
H13 H 0.5777 0.1533 0.0227 0.034 Uiso 1 1 calc R
C14 C 0.7718(11) 0.2325(12) -0.0257(9) 0.030(2) Uani 1 1 d U
H14 H 0.8092 0.1688 -0.0808 0.036 Uiso 1 1 calc R
C15 C 0.8536(11) 0.3344(12) -0.0051(9) 0.032(2) Uani 1 1 d U
H15 H 0.9479 0.3435 -0.0469 0.038 Uiso 1 1 calc R
C16 C 0.7983(11) 0.4221(12) 0.0757(9) 0.030(2) Uani 1 1 d U
H16 H 0.8571 0.4887 0.0939 0.036 Uiso 1 1 calc R
C21 C 0.5822(11) 0.5102(12) 0.2171(8) 0.026(2) Uani 1 1 d U
N22 N 0.4490(9) 0.4813(10) 0.2736(7) 0.0262(18) Uani 1 1 d U
C23 C 0.3787(11) 0.5669(13) 0.3475(9) 0.030(2) Uani 1 1 d U
H23 H 0.2858 0.5458 0.3861 0.036 Uiso 1 1 calc R
C24 C 0.4332(13) 0.6843(13) 0.3711(10) 0.040(2) Uani 1 1 d U
H24 H 0.3792 0.7423 0.4255 0.048 Uiso 1 1 calc R
C25 C 0.5681(13) 0.7180(12) 0.3150(10) 0.038(2) Uani 1 1 d U
H25 H 0.6079 0.7999 0.3289 0.046 Uiso 1 1 calc R
C26 C 0.6428(13) 0.6281(13) 0.2379(10) 0.036(2) Uani 1 1 d U
H26 H 0.7363 0.6474 0.1990 0.043 Uiso 1 1 calc R
O1 O 0.0664(7) 0.4515(8) 0.2761(7) 0.0329(16) Uani 1 1 d U
O2 O -0.0932(8) 0.3601(9) 0.4698(7) 0.046(2) Uani 1 1 d U
H2 H -0.0683 0.4253 0.4068 0.056 Uiso 1 1 calc R

loop_
_atom_site_aniso_label
_atom_site_aniso_U_11
_atom_site_aniso_U_22
_atom_site_aniso_U_33
_atom_site_aniso_U_23
_atom_site_aniso_U_13
_atom_site_aniso_U_12
Pd 0.0177(4) 0.0245(5) 0.0254(4) -0.0049(3) 0.0061(3) -0.0066(3)
I 0.0284(4) 0.0335(5) 0.0380(4) -0.0125(3) 0.0089(3) -0.0142(3)
C1 0.024(5) 0.025(5) 0.026(5) 0.002(4) -0.008(4) -0.009(4)
C2 0.021(5) 0.022(5) 0.034(5) -0.005(4) 0.012(4) -0.010(4)
C3 0.031(5) 0.037(6) 0.030(5) -0.009(4) 0.010(4) -0.006(4)
C4 0.030(5) 0.042(6) 0.039(6) -0.002(4) 0.020(5) -0.009(4)
C5 0.044(6) 0.038(6) 0.028(5) 0.000(4) 0.007(4) -0.015(5)
C6 0.022(5) 0.032(6) 0.031(5) -0.003(4) -0.004(4) -0.008(4)
C7 0.021(5) 0.030(5) 0.032(5) -0.005(4) 0.003(4) -0.009(4)
C11 0.018(4) 0.014(5) 0.019(4) 0.005(3) -0.006(3) -0.001(4)
N12 0.015(4) 0.029(5) 0.026(4) -0.001(3) 0.005(3) -0.006(3)
C13 0.022(5) 0.033(6) 0.036(6) -0.014(4) 0.005(4) -0.014(4)
C14 0.025(5) 0.033(6) 0.024(5) 0.003(4) 0.004(4) -0.004(4)
C15 0.025(5) 0.040(7) 0.023(5) 0.003(4) 0.007(4) -0.009(5)
C16 0.023(5) 0.030(6) 0.035(6) 0.000(4) -0.001(4) -0.013(4)
C21 0.024(5) 0.035(6) 0.020(5) -0.004(4) -0.004(4) -0.013(4)
N22 0.025(4) 0.028(5) 0.024(4) -0.005(3) -0.001(3) -0.006(4)
C23 0.025(5) 0.040(6) 0.023(5) -0.006(4) -0.002(4) -0.005(4)
C24 0.047(6) 0.034(6) 0.038(6) -0.015(5) -0.001(5) -0.001(5)
C25 0.051(7) 0.026(6) 0.039(6) -0.009(5) -0.004(5) -0.012(5)
C26 0.046(6) 0.037(6) 0.032(6) -0.011(5) 0.002(5) -0.021(5)
O1 0.022(4) 0.027(4) 0.045(4) -0.005(3) 0.013(3) -0.003(3)
O2 0.029(4) 0.047(5) 0.048(5) 0.000(4) 0.018(4) 0.004(3)

loop_
_atom_type_symbol
_atom_type_description
_atom_type_scat_dispersion_real
_atom_type_scat_dispersion_imag
_atom_type_scat_source
C C 0.0033 0.0016 'International Tables Vol C Tables 4.2.6.8 and 6.1.1.4'
H H 0.0000 0.0000 'International Tables Vol C Tables 4.2.6.8 and 6.1.1.4'
N N 0.0061 0.0033 'International Tables Vol C Tables 4.2.6.8 and 6.1.1.4'
O O 0.0106 0.0060 'International Tables Vol C Tables 4.2.6.8 and 6.1.1.4'
Pd Pd -0.9988 1.0072 'International Tables Vol C Tables 4.2.6.8 and 6.1.1.4'
I I -0.4742 1.8119 'International Tables Vol C Tables 4.2.6.8 and 6.1.1.4'

loop_
_geom_angle_atom_site_label_1
_geom_angle_atom_site_label_2
_geom_angle_atom_site_label_3
_geom_angle
C1 Pd N22 95.4(3)
C1 Pd N12 173.8(3)
N22 Pd N12 78.4(3)
C1 Pd I 87.7(3)
N22 Pd I 175.6(2)
N12 Pd I 98.4(2)
O1 C1 C2 121.8(9)
O1 C1 Pd 118.5(7)
C2 C1 Pd 119.6(7)
C7 C2 C3 118.4(9)
C7 C2 C1 122.6(9)
C3 C2 C1 119.0(9)
O2 C3 C4 118.8(9)
O2 C3 C2 122.2(9)
C4 C3 C2 118.9(10)
C5 C4 C3 122.0(10)
C4 C5 C6 120.3(9)
C7 C6 C5 117.9(10)
C6 C7 C2 122.5(9)
N12 C11 C16 119.9(9)
N12 C11 C21 115.5(8)
C16 C11 C21 124.6(8)
C13 N12 C11 118.8(8)
C13 N12 Pd 127.3(6)
C11 N12 Pd 114.0(6)
N12 C13 C14 122.9(9)
C15 C14 C13 118.4(10)
C16 C15 C14 119.3(9)
C15 C16 C11 120.6(9)
N22 C21 C26 119.9(9)
N22 C21 C11 117.7(8)
C26 C21 C11 122.3(9)
C23 N22 C21 119.3(8)
C23 N22 Pd 126.1(7)
C21 N22 Pd 114.2(6)
N22 C23 C24 123.2(10)
C23 C24 C25 119.4(10)
C24 C25 C26 117.7(10)
C25 C26 C21 120.5(10)

loop_
_geom_bond_atom_site_label_1
_geom_bond_atom_site_label_2
_geom_bond_distance
Pd C1 1.998(10)
Pd N22 2.102(8)
Pd N12 2.159(7)
Pd I 2.5883(9)
C1 O1 1.202(11)
C1 C2 1.480(12)
C2 C7 1.400(13)
C2 C3 1.407(13)
C3 O2 1.338(13)
C3 C4 1.390(14)
C4 C5 1.365(15)
C5 C6 1.409(14)
C6 C7 1.384(13)
C11 N12 1.353(11)
C11 C16 1.404(12)
C11 C21 1.475(13)
N12 C13 1.341(12)
C13 C14 1.386(12)
C14 C15 1.375(14)
C15 C16 1.357(14)
C21 N22 1.362(11)
C21 C26 1.388(13)
N22 C23 1.322(13)
C23 C24 1.366(14)
C24 C25 1.387(15)
C25 C26 1.387(16)

loop_
_geom_hbond_atom_site_label_D
_geom_hbond_atom_site_label_H
_geom_hbond_atom_site_label_A
_geom_hbond_distance_DH
_geom_hbond_distance_HA
_geom_hbond_distance_DA
_geom_hbond_angle_DHA
_geom_hbond_site_symmetry_A
O2 H2 O1 0.84 1.83 2.559(9) 144.2 .
C23 H23 O2 0.95 2.46 3.236(13) 139.2 2_566
